data_4003053
loop_
_publ_author_name
'Laurita, Geneva'
'Hickox-Young, Daniel'
'Husremovic, Samra'
'Li, Jun'
'Sleight, Arthur W.'
'Macaluso, Robin'
'Rondinelli, James M.'
'Subramanian, Mas A.'

_publ_section_title
;
 Covalency-driven Structural Evolution in the Polar Pyrochlore Series
 Cd2Nb2O7--xSx
;
_journal_issue 18
_journal_name_full 'Chemistry of Materials'
_journal_page_first 7626
_journal_paper_doi 10.1021/acs.chemmater.9b02466
_journal_volume 31
_journal_year 2019
_chemical_formula_moiety 'Cd Nb O S'
_chemical_formula_sum 'Cd Nb O3.39 S0.11'
_chemical_formula_weight 263.01
_chemical_name_mineral Cd2Nb2O6.75S0.25
_space_group_IT_number 43
_space_group_name_Hall 'F 2 -2d'
_space_group_name_H-M_alt 'F d d 2'
_symmetry_cell_setting orthorhombic
_symmetry_Int_Tables_number 43
_symmetry_space_group_name_Hall 'F 2 -2d'
_symmetry_space_group_name_H-M 'F d d 2'
_cell_angle_alpha 90
_cell_angle_beta 90
_cell_angle_gamma 90
_cell_formula_units_Z 16
_cell_length_a 10.49049(13)
_cell_length_b 10.56034(9)
_cell_length_c 10.50156(13)
_cell_measurement_temperature 100
_cell_volume 1163.40(2)
_computing_structure_refinement 'GSAS EXPGUI'
_diffrn_ambient_temperature 100
_diffrn_measurement_device_type 'APS, Beamline 11-bm'
_diffrn_radiation_wavelength 0.4137810
_diffrn_source synchrotron
_pd_instr_location 'Argonne National Laboratory'
_pd_proc_ls_prof_R_factor 0.1103
_pd_proc_ls_prof_wR_expected 0.0730
_pd_proc_ls_prof_wR_factor 0.1500
_pd_spec_mounting 'polycrystalline powder in 0.8 mm dia. kapton capillary'
_refine_ls_goodness_of_fit_all 2.05
_cod_data_source_file cm9b02466_si_006.cif
_cod_data_source_block Cd2Nb2O6.75S0.25_100K
_cod_depositor_comments
;
The following automatic conversions were performed:

'_geom_bond_publ_flag' value 'N' changed to 'n' according to
/home/data/users/saulius/crontab/automatic-downloads/current/ACS/lib/dictionaries/cif_core.dic
dictionary named 'cif_core.dic' version 2.4.2 from 2011-04-26 (45
times).

'_geom_angle_publ_flag' value 'N' changed to 'n' according to
/home/data/users/saulius/crontab/automatic-downloads/current/ACS/lib/dictionaries/cif_core.dic
dictionary named 'cif_core.dic' version 2.4.2 from 2011-04-26 (46
times).

Automatic conversion script
Id: cif_fix_values 4973 2017-02-22 13:04:09Z antanas 
;
_cod_original_cell_volume 1163.396(12)
_cod_original_sg_symbol_H-M Fdd2
_cod_database_code 4003053

loop_
_symmetry_equiv_pos_site_id
_symmetry_equiv_pos_as_xyz
1 +x,+y,+z
2 -x+1/4,+y+1/4,+z+1/4
3 +x+1/4,-y+1/4,+z+1/4
4 -x,-y+1/2,+z+1/2
101 +x,+y+1/2,+z+1/2
102 -x+1/4,+y+3/4,+z+3/4
103 +x+1/4,-y+3/4,+z+3/4
104 -x,-y,+z
201 +x+1/2,+y,+z+1/2
202 -x+3/4,+y+1/4,+z+3/4
203 +x+3/4,-y+1/4,+z+3/4
204 -x+1/2,-y+1/2,+z
301 +x+1/2,+y+1/2,+z
302 -x+3/4,+y+3/4,+z+1/4
303 +x+3/4,-y+3/4,+z+1/4
304 -x+1/2,-y,+z+1/2

loop_
_atom_site_type_symbol
_atom_site_label
_atom_site_fract_x
_atom_site_fract_y
_atom_site_fract_z
_atom_site_occupancy
_atom_site_thermal_displace_type
_atom_site_U_iso_or_equiv
_atom_site_symmetry_multiplicity
Cd Cd 0.123693 0.131009 0.468527 1.0 Uiso 0.00545(2) 16
Nb Nb 0.618941 0.624375 -0.024630 1.0 Uiso 0.01289(3) 16
O O1 0.750000 0.750000 0.325000 1.0 Uiso 0.01 8
O O2 0.750000 0.250000 0.424630 1.0 Uiso 0.01 8
O O3 0.945330 0.750000 0.125000 1.0 Uiso 0.01 16
O O4 0.750000 0.945330 0.125000 1.0 Uiso 0.01 16
O O5 0.000000 0.000000 0.370472 0.78 Uiso 0.02 8
S S1 0.000000 0.000000 0.370472 0.22 Uiso 0.02 8

loop_
_geom_angle_atom_site_label_1
_geom_angle_atom_site_label_2
_geom_angle_atom_site_label_3
_geom_angle
_geom_angle_site_symmetry_1
_geom_angle_site_symmetry_3
_geom_angle_publ_flag
O3 Cd1 O3 170.4137 2_655 204_674 n
O3 Cd1 O3004 86.0336(8) 2_655 201_554 n
O3 Cd1 O3004 98.2551(7) 204_664 201_554 n
O3002 Nb2 O3003 58.1246(5) 4_655 102_644 n
O3002 Nb2 O3003 118.0931(6) 4_655 104_654 n
O3002 Nb2 O3004 116.7239(7) 4_655 104_654 n
O3002 Nb2 O3004 58.7285(6) 4_655 203_464 n
O3002 Nb2 O4 45.6861(6) 4_655 102_645 n
O3002 Nb2 S4 45.6861(6) 4_655 102_645 n
O3003 Nb2 O3003 170.8071 102_644 104_654 n
O3003 Nb2 O3004 81.8737(7) 102_644 104_654 n
O3003 Nb2 O3004 83.6622(8) 102_644 203_464 n
O3003 Nb2 O4 89.6911(7) 102_644 102_645 n
O3003 Nb2 S4 89.6911(7) 102_644 102_645 n
O3003 Nb2 O3004 106.9152(7) 104_654 104_654 n
O3003 Nb2 O3004 87.3212(7) 104_654 203_464 n
O3003 Nb2 O4 92.3933(7) 104_654 102_645 n
O3003 Nb2 S4 92.3933(7) 104_654 102_645 n
O3004 Nb2 O3004 164.532 104_654 203_464 n
O3004 Nb2 O4 93.5229(7) 104_654 102_645 n
O3004 Nb2 S4 93.5229(7) 104_654 102_645 n
O3004 Nb2 O4 91.8484(6) 203_464 102_645 n
O3004 Nb2 S4 91.8484(6) 203_464 102_645 n
O4 Nb2 S4 0.0 102_645 102_645 n
Cd1 O3 Cd1 119.4107(7) 102_644 203_464 n
Cd1 O3 Cd1 108.5802(6) 102_644 204_675 n
Cd1 O3 Cd1 109.1474(7) 102_644 301_445 n
Cd1 O3 Cd1 109.1474(7) 203_464 204_675 n
Cd1 O3 Cd1 108.5802(6) 203_464 301_445 n
Cd1 O3 Cd1 100.2773(8) 204_675 301_445 n
Nb2 O3002 Nb2 118.6718(7) 4_654 101_544 n
Nb2 O3002 O4 59.3359(4) 4_654 2_645 n
Nb2 O3002 S4 59.3359(4) 4_654 2_645 n
Nb2 O3002 O4 59.3359(4) 101_544 2_645 n
Nb2 O3002 S4 59.3359(4) 101_544 2_645 n
O4 O3002 S4 0.0 2_645 2_645 n
Nb2 O3003 Nb2 134.0712(5) 2_655 104_655 n
Cd1 O3004 Nb2 102.3842(5) 201_455 3_565 n
Cd1 O3004 Nb2 121.2014(6) 201_455 104_655 n
Nb2 O3004 Nb2 132.2316(5) 3_565 104_655 n
Nb2 O4 Nb2 149.9561(4) 2_654 3_564 n
Nb2 O4 O3002 74.97800(20) 2_654 102_654 n
Nb2 O4 O3002 74.97800(20) 3_564 102_654 n
Nb2 S4 Nb2 149.9561(4) 2_654 3_564 n
Nb2 S4 O3002 74.97800(20) 2_654 102_654 n
Nb2 S4 O3002 74.97800(20) 3_564 102_654 n

loop_
_geom_bond_atom_site_label_1
_geom_bond_atom_site_label_2
_geom_bond_distance
_geom_bond_site_symmetry_2
_geom_bond_publ_flag
Cd1 O3 2.225800(10) 2_655 n
Cd1 O3 2.344390(20) 204_665 n
Cd1 O3003 2.802940(20) 3_564 n
Cd1 O3003 2.509860(20) 101_554 n
Cd1 O3004 2.411610(20) 201_554 n
Cd1 S4 2.922340(20) 1_555 n
Nb2 O3002 2.176090(10) 4_655 n
Nb2 O3002 2.391330(20) 202_555 n
Nb2 O3003 2.217440(20) 102_644 n
Nb2 O3003 1.809190(10) 104_665 n
Nb2 O3004 1.859670(10) 104_665 n
Nb2 O3004 2.209640(20) 203_464 n
Nb2 O4 1.938040(10) 102_645 n
Nb2 S4 1.938040(10) 102_645 n
O3 Cd1 2.225800(10) 102_644 n
O3 Cd1 2.225800(10) 203_464 n
O3 Cd1 2.344390(20) 204_665 n
O3 Cd1 2.344390(20) 301_445 n
O3002 Nb2 2.391330(20) 3_554 n
O3002 Nb2 2.176090(10) 4_654 n
O3002 Nb2 2.176090(10) 101_544 n
O3002 Nb2 2.391330(20) 302_544 n
O3002 O3003 2.134510(20) 2_644 n
O3002 O3003 2.134510(20) 303_454 n
O3002 O3004 2.150790(20) 2_644 n
O3002 O3004 2.150790(20) 303_454 n
O3002 O4 1.612140(20) 2_645 n
O3002 S4 1.612140(20) 2_645 n
O3003 Cd1 2.509860(20) 101_545 n
O3003 Cd1 2.802940(20) 203_465 n
O3003 Nb2 2.217440(20) 2_655 n
O3003 Nb2 1.809190(10) 104_665 n
O3003 O3002 2.134510(20) 102_655 n
O3004 Cd1 2.411610(20) 201_455 n
O3004 Nb2 2.209640(20) 3_565 n
O3004 Nb2 1.859670(10) 104_665 n
O3004 O3002 2.150790(20) 102_655 n
O4 Nb2 1.938040(10) 2_654 n
O4 Nb2 1.938040(10) 3_564 n
O4 O3002 1.612140(20) 102_654 n
S4 Cd1 2.922340(20) 1_555 n
S4 Cd1 2.922340(20) 204_665 n
S4 Nb2 1.938040(10) 2_654 n
S4 Nb2 1.938040(10) 3_564 n
S4 O3002 1.612140(20) 102_654 n
